data_4347496
loop_
_publ_author_name
'Nakanishi, Yusuke'
'Ishida, Yutaka'
'Kawaguchi, Hiroyuki'

_publ_section_title
;
 Zirconium Hydride Complex Supported by a Tetradentate Carbon-Centered
 Tripodal Tris(aryloxide) Ligand: Synthesis, Structure, and Reactivity.
;
_journal_issue 8
_journal_name_full 'Inorganic chemistry'
_journal_page_first 3967
_journal_page_last 3973
_journal_paper_doi 10.1021/acs.inorgchem.6b00233
_journal_volume 55
_journal_year 2016
_chemical_formula_moiety 'C165 H252 N9 Na3 O18 Zr3 4(C5 H12)'
_chemical_formula_sum 'C185 H300 N9 Na3 O18 Zr3'
_chemical_formula_weight 3280.95
_space_group_crystal_system cubic
_space_group_IT_number 205
_space_group_name_Hall '-P 2ac 2ab 3'
_space_group_name_H-M_alt 'P a -3'
_atom_sites_solution_hydrogens geom
_audit_creation_method SHELXL-2014/7
_cell_angle_alpha 90
_cell_angle_beta 90
_cell_angle_gamma 90
_cell_formula_units_Z 8
_cell_length_a 34.4443(9)
_cell_length_b 34.4443(9)
_cell_length_c 34.4443(9)
_cell_measurement_reflns_used 38388
_cell_measurement_temperature 123(2)
_cell_measurement_theta_max 27.5
_cell_measurement_theta_min 3.8
_cell_volume 40865.1(18)
_computing_cell_refinement 'CrystalClear (Rigaku Inc., 2009)'
_computing_data_collection 'CrystalClear (Rigaku Inc., 2009)'
_computing_data_reduction 'CrystalClear (Rigaku Inc., 2009)'
_computing_molecular_graphics 'Yadokari-XG 2009 (Wakita Nemoto et al., 2009)'
_computing_publication_material 'Yadokari-XG 2009 (Wakita Nemoto et al., 2009)'
_computing_structure_refinement 'SHELXL-2013 (Sheldrick, 2013)'
_computing_structure_solution 'SHELXS-97 (Sheldrick, 1990)'
_diffrn_ambient_temperature 123(2)
_diffrn_detector_area_resol_mean 28.5714
_diffrn_measured_fraction_theta_full 0.996
_diffrn_measured_fraction_theta_max 0.997
_diffrn_measurement_device_type 'Rigaku Saturn724+ CCD'
_diffrn_measurement_method dtproprofit.ref
_diffrn_radiation_type MoK\a
_diffrn_radiation_wavelength 0.71075
_diffrn_reflns_av_R_equivalents 0.1648
_diffrn_reflns_av_unetI/netI 0.0616
_diffrn_reflns_Laue_measured_fraction_full 0.996
_diffrn_reflns_Laue_measured_fraction_max 0.997
_diffrn_reflns_limit_h_max 44
_diffrn_reflns_limit_h_min -44
_diffrn_reflns_limit_k_max 44
_diffrn_reflns_limit_k_min -44
_diffrn_reflns_limit_l_max 43
_diffrn_reflns_limit_l_min -44
_diffrn_reflns_number 334006
_diffrn_reflns_point_group_measured_fraction_full 0.996
_diffrn_reflns_point_group_measured_fraction_max 0.997
_diffrn_reflns_theta_full 25.242
_diffrn_reflns_theta_max 27.456
_diffrn_reflns_theta_min 3.647
_diffrn_source 'Rotationg Anode'
_exptl_absorpt_coefficient_mu 0.212
_exptl_absorpt_correction_T_max 1.000
_exptl_absorpt_correction_T_min 0.854
_exptl_absorpt_correction_type multi-scan
_exptl_absorpt_process_details
;
Jacobson, R. (1998). REQAB. Private communication to the 
Rigaku Corporation, Tokyo, Japan.
;
_exptl_crystal_colour Colorless
_exptl_crystal_density_diffrn 1.067
_exptl_crystal_density_meas ?
_exptl_crystal_description Chunk
_exptl_crystal_F_000 14160
_exptl_crystal_size_max 0.210
_exptl_crystal_size_mid 0.150
_exptl_crystal_size_min 0.140
_refine_diff_density_max 1.386
_refine_diff_density_min -0.554
_refine_diff_density_rms 0.067
_refine_ls_extinction_method none
_refine_ls_goodness_of_fit_ref 1.105
_refine_ls_hydrogen_treatment constr
_refine_ls_matrix_type full
_refine_ls_number_parameters 765
_refine_ls_number_reflns 15552
_refine_ls_number_restraints 822
_refine_ls_restrained_S_all 1.315
_refine_ls_R_factor_all 0.1308
_refine_ls_R_factor_gt 0.0994
_refine_ls_shift/su_max 0.001
_refine_ls_shift/su_mean 0.000
_refine_ls_structure_factor_coef Fsqd
_refine_ls_weighting_details 'w=1/[\s^2^(Fo^2^)+(0.2000P)^2^] where P=(Fo^2^+2Fc^2^)/3'
_refine_ls_weighting_scheme calc
_refine_ls_wR_factor_gt 0.2933
_refine_ls_wR_factor_ref 0.3210
_reflns_Friedel_coverage 0.000
_reflns_number_gt 10891
_reflns_number_total 15552
_reflns_threshold_expression 'I > 2\s(I)'
_cod_data_source_file ic6b00233_si_001.cif
_cod_data_source_block (O3C)ZrN3-Complex5
_cod_depositor_comments
;
The following automatic conversions were performed:

data item '_exptl_absorpt_correction_type' value 'Multi-scan' was
changed to 'multi-scan' in accordance with the
/home/saulius/struct/COD-crude-data/automatic-downloads/DataCite-retrospective/ACS/depositions/lib/dictionaries/cif_core.dic
dictionary named 'cif_core.dic' version 2.4.2 last updated on
2011-04-26.

data item '_exptl_crystal_density_meas' value 'not measured' was
changed to '?' -- the value is perceived as not measured.

Automatic conversion script
Id: cif_fix_values 6909 2019-04-08 15:41:33Z antanas 
;
_cod_original_cell_volume 40865(3)
_cod_database_code 4347496
_shelx_shelxl_version_number 2014/7
_shelx_space_group_comment
;
The symmetry employed for this shelxl refinement is uniquely defined
by the following loop, which should always be used as a source of
symmetry information in preference to the above space-group names.
They are only intended as comments.
;
_shelx_estimated_absorpt_t_min 0.957
_shelx_estimated_absorpt_t_max 0.971

loop_
_space_group_symop_operation_xyz
'x, y, z'
'y, -z+1/2, x+1/2'
'z+1/2, x, -y+1/2'
'y+1/2, z, -x+1/2'
'-z, x+1/2, -y+1/2'
'y+1/2, -z+1/2, -x'
'x, -y+1/2, z+1/2'
'x+1/2, -y+1/2, -z'
'-y, -z, -x'
'-x+1/2, -y, z+1/2'
'-z, -x, -y'
'z+1/2, -x+1/2, -y'
'-x, -y, -z'
'-y, z-1/2, -x-1/2'
'-z-1/2, -x, y-1/2'
'-y-1/2, -z, x-1/2'
'z, -x-1/2, y-1/2'
'-y-1/2, z-1/2, x'
'-x, y-1/2, -z-1/2'
'-x-1/2, y-1/2, z'
'y, z, x'
'x-1/2, y, -z-1/2'
'z, x, y'
'-z-1/2, x-1/2, y'

loop_
_atom_site_label
_atom_site_type_symbol
_atom_site_fract_x
_atom_site_fract_y
_atom_site_fract_z
_atom_site_U_iso_or_equiv
_atom_site_adp_type
_atom_site_occupancy
_atom_site_site_symmetry_order
_atom_site_calc_flag
_atom_site_refinement_flags_posn
_atom_site_refinement_flags_adp
_atom_site_refinement_flags_occupancy
_atom_site_disorder_assembly
_atom_site_disorder_group
Zr1 Zr 0.28015(2) 0.12076(2) 0.20389(2) 0.04695(18) Uani 1 1 d . . . . .
O1 O 0.31752(9) 0.15811(9) 0.23143(9) 0.0541(7) Uani 1 1 d . . . . .
O2 O 0.25188(9) 0.07474(9) 0.22722(9) 0.0551(8) Uani 1 1 d . . . . .
O3 O 0.31724(9) 0.10830(9) 0.15867(9) 0.0576(8) Uani 1 1 d . . . . .
N1 N 0.23030(11) 0.15597(11) 0.23285(12) 0.0575(10) Uani 1 1 d . . . . .
N2 N 0.20518(10) 0.16108(10) 0.25533(10) 0.0466(8) Uani 1 1 d . . . . .
N3 N 0.18007(11) 0.16552(11) 0.27766(11) 0.0551(9) Uani 1 1 d . . . . .
C1 C 0.32900(12) 0.08091(12) 0.23284(13) 0.0464(9) Uani 1 1 d . . . . .
Na1 Na 0.35159(5) 0.17460(5) 0.16805(6) 0.0587(5) Uani 1 1 d . . . . .
C2 C 0.26787(13) 0.04740(13) 0.25150(13) 0.0521(10) Uani 1 1 d . . . . .
C3 C 0.30843(13) 0.04810(12) 0.25504(13) 0.0516(10) Uani 1 1 d . . . . .
C4 C 0.32567(14) 0.01974(13) 0.27796(14) 0.0564(11) Uani 1 1 d . . . . .
H1 H 0.3532 0.0193 0.2800 0.068 Uiso 1 1 calc R U . . .
C5 C 0.30449(15) -0.00807(13) 0.29807(13) 0.0545(11) Uani 1 1 d . . . . .
C6 C 0.26442(15) -0.00670(13) 0.29475(14) 0.0565(11) Uani 1 1 d . . . . .
H2 H 0.2495 -0.0252 0.3087 0.068 Uiso 1 1 calc R U . . .
C7 C 0.24489(13) 0.02033(13) 0.27207(13) 0.0509(10) Uani 1 1 d . . . . .
C8 C 0.19997(14) 0.02123(14) 0.26980(14) 0.0585(11) Uani 1 1 d . . . . .
C9 C 0.18631(16) 0.01105(19) 0.22868(16) 0.0765(16) Uani 1 1 d . . . . .
H3 H 0.1579 0.0120 0.2276 0.115 Uiso 1 1 calc R U . . .
H4 H 0.1952 -0.0151 0.2219 0.115 Uiso 1 1 calc R U . . .
H5 H 0.1971 0.0298 0.2102 0.115 Uiso 1 1 calc R U . . .
C10 C 0.18509(15) 0.06124(16) 0.28142(19) 0.0762(16) Uani 1 1 d . . . . .
H6 H 0.1971 0.0810 0.2649 0.114 Uiso 1 1 calc R U . . .
H7 H 0.1917 0.0663 0.3086 0.114 Uiso 1 1 calc R U . . .
H8 H 0.1568 0.0621 0.2782 0.114 Uiso 1 1 calc R U . . .
C11 C 0.18119(16) -0.00814(16) 0.29783(18) 0.0742(15) Uani 1 1 d . . . . .
H9 H 0.1882 -0.0015 0.3246 0.111 Uiso 1 1 calc R U . . .
H10 H 0.1906 -0.0343 0.2918 0.111 Uiso 1 1 calc R U . . .
H11 H 0.1529 -0.0073 0.2949 0.111 Uiso 1 1 calc R U . . .
C12 C 0.3224(4) -0.0376(5) 0.3257(5) 0.0654(18) Uani 0.71(3) 1 d D U P A 1
C13 C 0.3120(4) -0.0277(4) 0.3676(3) 0.069(2) Uani 0.71(3) 1 d D U P A 1
H121 H 0.3235 -0.0027 0.3747 0.104 Uiso 0.71(3) 1 calc R U P A 1
H122 H 0.3221 -0.0480 0.3849 0.104 Uiso 0.71(3) 1 calc R U P A 1
H123 H 0.2837 -0.0263 0.3703 0.104 Uiso 0.71(3) 1 calc R U P A 1
C14 C 0.3086(4) -0.0791(3) 0.3165(4) 0.067(2) Uani 0.71(3) 1 d D U P A 1
H124 H 0.2801 -0.0797 0.3159 0.101 Uiso 0.71(3) 1 calc R U P A 1
H125 H 0.3180 -0.0969 0.3367 0.101 Uiso 0.71(3) 1 calc R U P A 1
H126 H 0.3188 -0.0872 0.2912 0.101 Uiso 0.71(3) 1 calc R U P A 1
C15 C 0.3671(3) -0.0384(3) 0.3231(4) 0.067(2) Uani 0.71(3) 1 d D U P A 1
H127 H 0.3750 -0.0452 0.2966 0.101 Uiso 0.71(3) 1 calc R U P A 1
H128 H 0.3773 -0.0577 0.3413 0.101 Uiso 0.71(3) 1 calc R U P A 1
H129 H 0.3775 -0.0127 0.3298 0.101 Uiso 0.71(3) 1 calc R U P A 1
C512 C 0.3269(10) -0.0377(13) 0.3269(14) 0.067(2) Uani 0.29(3) 1 d D U P A 2
C513 C 0.3268(9) -0.0170(8) 0.3679(6) 0.068(3) Uani 0.29(3) 1 d D U P A 2
H130 H 0.3411 0.0075 0.3662 0.102 Uiso 0.29(3) 1 calc R U P A 2
H131 H 0.3394 -0.0339 0.3871 0.102 Uiso 0.29(3) 1 calc R U P A 2
H132 H 0.3000 -0.0119 0.3760 0.102 Uiso 0.29(3) 1 calc R U P A 2
C514 C 0.3033(9) -0.0772(9) 0.3271(9) 0.070(3) Uani 0.29(3) 1 d D U P A 2
H133 H 0.2766 -0.0723 0.3356 0.105 Uiso 0.29(3) 1 calc R U P A 2
H134 H 0.3157 -0.0955 0.3450 0.105 Uiso 0.29(3) 1 calc R U P A 2
H135 H 0.3030 -0.0883 0.3009 0.105 Uiso 0.29(3) 1 calc R U P A 2
C515 C 0.3696(7) -0.0432(9) 0.3104(9) 0.069(3) Uani 0.29(3) 1 d D U P A 2
H136 H 0.3685 -0.0569 0.2855 0.103 Uiso 0.29(3) 1 calc R U P A 2
H137 H 0.3850 -0.0584 0.3289 0.103 Uiso 0.29(3) 1 calc R U P A 2
H138 H 0.3816 -0.0177 0.3067 0.103 Uiso 0.29(3) 1 calc R U P A 2
C16 C 0.35328(13) 0.10649(13) 0.25895(14) 0.0536(11) Uani 1 1 d . . . . .
C17 C 0.34595(12) 0.14669(12) 0.25738(13) 0.0495(10) Uani 1 1 d . . . . .
C18 C 0.36586(14) 0.17403(13) 0.28039(14) 0.0554(11) Uani 1 1 d . . . . .
C19 C 0.39369(14) 0.15908(14) 0.30569(15) 0.0606(12) Uani 1 1 d . . . . .
H21 H 0.4072 0.1766 0.3221 0.073 Uiso 1 1 calc R U . . .
C20 C 0.40259(15) 0.11984(14) 0.30803(16) 0.0630(12) Uani 1 1 d . . . . .
C21 C 0.38251(14) 0.09452(14) 0.28432(15) 0.0595(12) Uani 1 1 d . . . . .
H22 H 0.3889 0.0677 0.2853 0.071 Uiso 1 1 calc R U . . .
C22 C 0.3576(3) 0.2182(8) 0.2776(3) 0.0605(16) Uani 0.65(2) 1 d D U P B 1
C23 C 0.3564(4) 0.2317(5) 0.2354(3) 0.060(2) Uani 0.65(2) 1 d D U P B 1
H139 H 0.3817 0.2269 0.2232 0.090 Uiso 0.65(2) 1 calc R U P B 1
H140 H 0.3363 0.2173 0.2213 0.090 Uiso 0.65(2) 1 calc R U P B 1
H141 H 0.3506 0.2595 0.2345 0.090 Uiso 0.65(2) 1 calc R U P B 1
C24 C 0.3886(3) 0.2422(3) 0.2989(4) 0.068(2) Uani 0.65(2) 1 d D U P B 1
H142 H 0.3818 0.2698 0.2977 0.101 Uiso 0.65(2) 1 calc R U P B 1
H143 H 0.4139 0.2381 0.2865 0.101 Uiso 0.65(2) 1 calc R U P B 1
H144 H 0.3900 0.2339 0.3261 0.101 Uiso 0.65(2) 1 calc R U P B 1
C25 C 0.3189(3) 0.2251(4) 0.2974(3) 0.061(2) Uani 0.65(2) 1 d D U P B 1
H145 H 0.2987 0.2100 0.2843 0.091 Uiso 0.65(2) 1 calc R U P B 1
H146 H 0.3206 0.2170 0.3246 0.091 Uiso 0.65(2) 1 calc R U P B 1
H147 H 0.3125 0.2528 0.2962 0.091 Uiso 0.65(2) 1 calc R U P B 1
C522 C 0.3540(6) 0.2169(15) 0.2820(5) 0.061(2) Uani 0.35(2) 1 d D U P B 2
C523 C 0.3644(7) 0.2353(9) 0.2417(6) 0.061(3) Uani 0.35(2) 1 d D U P B 2
H148 H 0.3875 0.2225 0.2311 0.092 Uiso 0.35(2) 1 calc R U P B 2
H149 H 0.3697 0.2631 0.2450 0.092 Uiso 0.35(2) 1 calc R U P B 2
H150 H 0.3426 0.2319 0.2238 0.092 Uiso 0.35(2) 1 calc R U P B 2
C524 C 0.3766(7) 0.2398(6) 0.3141(7) 0.069(3) Uani 0.35(2) 1 d D U P B 2
H151 H 0.3705 0.2289 0.3396 0.104 Uiso 0.35(2) 1 calc R U P B 2
H152 H 0.3688 0.2672 0.3134 0.104 Uiso 0.35(2) 1 calc R U P B 2
H153 H 0.4046 0.2378 0.3093 0.104 Uiso 0.35(2) 1 calc R U P B 2
C525 C 0.3095(6) 0.2211(8) 0.2889(7) 0.063(3) Uani 0.35(2) 1 d D U P B 2
H154 H 0.2954 0.2103 0.2667 0.094 Uiso 0.35(2) 1 calc R U P B 2
H155 H 0.3029 0.2486 0.2919 0.094 Uiso 0.35(2) 1 calc R U P B 2
H156 H 0.3021 0.2070 0.3125 0.094 Uiso 0.35(2) 1 calc R U P B 2
C26 C 0.4345(4) 0.1058(4) 0.3368(5) 0.086(2) Uani 0.544(9) 1 d D U P C 1
C27A C 0.4456(4) 0.0632(3) 0.3319(4) 0.097(3) Uani 0.544(9) 1 d D U P C 1
H103 H 0.4657 0.0564 0.3508 0.145 Uiso 0.544(9) 1 calc R U P C 1
H104 H 0.4226 0.0469 0.3362 0.145 Uiso 0.544(9) 1 calc R U P C 1
H105 H 0.4555 0.0589 0.3056 0.145 Uiso 0.544(9) 1 calc R U P C 1
C28A C 0.4723(3) 0.1292(3) 0.3330(4) 0.087(3) Uani 0.544(9) 1 d D U P C 1
H106 H 0.4914 0.1193 0.3516 0.131 Uiso 0.544(9) 1 calc R U P C 1
H107 H 0.4824 0.1264 0.3065 0.131 Uiso 0.544(9) 1 calc R U P C 1
H108 H 0.4670 0.1566 0.3383 0.131 Uiso 0.544(9) 1 calc R U P C 1
C29A C 0.4181(4) 0.1118(4) 0.3768(3) 0.098(2) Uani 0.544(9) 1 d D U P C 1
H109 H 0.4371 0.1034 0.3962 0.147 Uiso 0.544(9) 1 calc R U P C 1
H110 H 0.4122 0.1394 0.3806 0.147 Uiso 0.544(9) 1 calc R U P C 1
H111 H 0.3943 0.0965 0.3796 0.147 Uiso 0.544(9) 1 calc R U P C 1
C526 C 0.4331(5) 0.1047(4) 0.3366(5) 0.088(2) Uani 0.456(9) 1 d D U P C 2
C27B C 0.4586(5) 0.1358(4) 0.3543(5) 0.101(3) Uani 0.456(9) 1 d D U P C 2
H112 H 0.4773 0.1238 0.3721 0.151 Uiso 0.456(9) 1 calc R U P C 2
H113 H 0.4727 0.1493 0.3336 0.151 Uiso 0.456(9) 1 calc R U P C 2
H114 H 0.4425 0.1544 0.3685 0.151 Uiso 0.456(9) 1 calc R U P C 2
C28B C 0.4118(4) 0.0835(4) 0.3686(4) 0.094(3) Uani 0.456(9) 1 d D U P C 2
H115 H 0.4306 0.0734 0.3875 0.141 Uiso 0.456(9) 1 calc R U P C 2
H116 H 0.3939 0.1014 0.3816 0.141 Uiso 0.456(9) 1 calc R U P C 2
H117 H 0.3971 0.0619 0.3574 0.141 Uiso 0.456(9) 1 calc R U P C 2
C29B C 0.4599(4) 0.0750(4) 0.3167(4) 0.090(3) Uani 0.456(9) 1 d D U P C 2
H118 H 0.4792 0.0657 0.3354 0.135 Uiso 0.456(9) 1 calc R U P C 2
H119 H 0.4444 0.0531 0.3073 0.135 Uiso 0.456(9) 1 calc R U P C 2
H120 H 0.4731 0.0874 0.2948 0.135 Uiso 0.456(9) 1 calc R U P C 2
C30 C 0.35365(13) 0.06551(13) 0.19872(14) 0.0554(11) Uani 1 1 d . . . . .
C31 C 0.34601(13) 0.08034(12) 0.16182(15) 0.0548(11) Uani 1 1 d . . . . .
C32 C 0.36747(14) 0.06831(13) 0.12870(15) 0.0593(12) Uani 1 1 d . . . . .
C33 C 0.39745(15) 0.04206(13) 0.13531(17) 0.0635(13) Uani 1 1 d . . . . .
H50 H 0.4122 0.0335 0.1137 0.076 Uiso 1 1 calc R U . . .
C34 C 0.40698(14) 0.02769(14) 0.17170(18) 0.0657(14) Uani 1 1 d . . . . .
C35 C 0.38422(13) 0.03936(13) 0.20322(16) 0.0583(12) Uani 1 1 d . . . . .
H51 H 0.3897 0.0292 0.2283 0.070 Uiso 1 1 calc R U . . .
C36 C 0.35949(16) 0.08440(15) 0.08830(16) 0.0663(13) Uani 1 1 d . . . . .
C37 C 0.36595(18) 0.12852(15) 0.08732(17) 0.0755(15) Uani 1 1 d . . . . .
H52 H 0.3448 0.1415 0.1012 0.113 Uiso 1 1 calc R U . . .
H53 H 0.3665 0.1374 0.0603 0.113 Uiso 1 1 calc R U . . .
H54 H 0.3907 0.1348 0.0999 0.113 Uiso 1 1 calc R U . . .
C38 C 0.38692(19) 0.06676(18) 0.05698(17) 0.0860(18) Uani 1 1 d . . . . .
H55 H 0.4140 0.0723 0.0639 0.129 Uiso 1 1 calc R U . . .
H56 H 0.3810 0.0783 0.0316 0.129 Uiso 1 1 calc R U . . .
H57 H 0.3830 0.0386 0.0557 0.129 Uiso 1 1 calc R U . . .
C39 C 0.31757(17) 0.07625(17) 0.07511(16) 0.0756(15) Uani 1 1 d . . . . .
H58 H 0.3126 0.0482 0.0759 0.113 Uiso 1 1 calc R U . . .
H59 H 0.3140 0.0858 0.0485 0.113 Uiso 1 1 calc R U . . .
H60 H 0.2994 0.0896 0.0925 0.113 Uiso 1 1 calc R U . . .
C40 C 0.4417(3) -0.0001(3) 0.1796(3) 0.0740(17) Uani 0.660(6) 1 d D U P D 1
C41 C 0.4355(3) -0.0371(2) 0.1545(3) 0.082(2) Uani 0.660(6) 1 d D U P D 1
H61 H 0.4311 -0.0296 0.1274 0.123 Uiso 0.660(6) 1 calc R U P D 1
H62 H 0.4129 -0.0515 0.1642 0.123 Uiso 0.660(6) 1 calc R U P D 1
H63 H 0.4586 -0.0537 0.1561 0.123 Uiso 0.660(6) 1 calc R U P D 1
C42 C 0.4793(2) 0.0201(3) 0.1671(3) 0.085(2) Uani 0.660(6) 1 d D U P D 1
H64 H 0.5005 0.0011 0.1665 0.127 Uiso 0.660(6) 1 calc R U P D 1
H65 H 0.4856 0.0408 0.1856 0.127 Uiso 0.660(6) 1 calc R U P D 1
H66 H 0.4758 0.0313 0.1412 0.127 Uiso 0.660(6) 1 calc R U P D 1
C43 C 0.4464(2) -0.0143(2) 0.2221(2) 0.0782(19) Uani 0.660(6) 1 d D U P D 1
H67 H 0.4680 -0.0328 0.2236 0.117 Uiso 0.660(6) 1 calc R U P D 1
H68 H 0.4224 -0.0271 0.2305 0.117 Uiso 0.660(6) 1 calc R U P D 1
H69 H 0.4518 0.0079 0.2390 0.117 Uiso 0.660(6) 1 calc R U P D 1
C540 C 0.4429(6) 0.0027(5) 0.1729(5) 0.076(2) Uani 0.340(6) 1 d D U P D 2
C541 C 0.4607(5) -0.0111(4) 0.1337(4) 0.081(3) Uani 0.340(6) 1 d D U P D 2
H70 H 0.4400 -0.0149 0.1146 0.122 Uiso 0.340(6) 1 calc R U P D 2
H71 H 0.4746 -0.0356 0.1377 0.122 Uiso 0.340(6) 1 calc R U P D 2
H72 H 0.4789 0.0086 0.1241 0.122 Uiso 0.340(6) 1 calc R U P D 2
C542 C 0.4748(5) 0.0257(4) 0.1944(5) 0.076(3) Uani 0.340(6) 1 d D U P D 2
H73 H 0.4823 0.0484 0.1789 0.115 Uiso 0.340(6) 1 calc R U P D 2
H74 H 0.4975 0.0090 0.1984 0.115 Uiso 0.340(6) 1 calc R U P D 2
H75 H 0.4649 0.0344 0.2196 0.115 Uiso 0.340(6) 1 calc R U P D 2
C543 C 0.4331(5) -0.0338(4) 0.1969(5) 0.077(3) Uani 0.340(6) 1 d D U P D 2
H76 H 0.4227 -0.0260 0.2222 0.116 Uiso 0.340(6) 1 calc R U P D 2
H77 H 0.4567 -0.0492 0.2008 0.116 Uiso 0.340(6) 1 calc R U P D 2
H78 H 0.4138 -0.0494 0.1831 0.116 Uiso 0.340(6) 1 calc R U P D 2
O4 O 0.35409(10) 0.22944(10) 0.12923(10) 0.0664(9) Uani 1 1 d D U . . .
C44 C 0.32753(15) 0.26216(15) 0.12866(15) 0.0678(13) Uani 1 1 d D U . . .
H79 H 0.3207 0.2701 0.1554 0.081 Uiso 1 1 calc R U . . .
H80 H 0.3034 0.2554 0.1146 0.081 Uiso 1 1 calc R U . . .
C45 C 0.34863(17) 0.29400(16) 0.1082(2) 0.0867(18) Uani 1 1 d D U . . .
H81 H 0.3659 0.3084 0.1261 0.104 Uiso 1 1 calc R U . . .
H82 H 0.3305 0.3123 0.0956 0.104 Uiso 1 1 calc R U . . .
C46 C 0.37262(18) 0.2694(2) 0.07722(18) 0.0917(19) Uani 1 1 d D U . . .
H83 H 0.3562 0.2623 0.0547 0.110 Uiso 1 1 calc R U . . .
H84 H 0.3956 0.2840 0.0679 0.110 Uiso 1 1 calc R U . . .
C47 C 0.38400(17) 0.23557(16) 0.09885(16) 0.0748(15) Uani 1 1 d D U . . .
H85 H 0.4098 0.2396 0.1109 0.090 Uiso 1 1 calc R U . . .
H86 H 0.3855 0.2127 0.0815 0.090 Uiso 1 1 calc R U . . .
O5 O 0.41886(9) 0.16820(9) 0.17183(10) 0.0641(8) Uani 1 1 d D U . . .
C48 C 0.44807(15) 0.19747(14) 0.17980(16) 0.0641(12) Uani 1 1 d D U . . .
H157 H 0.4358 0.2224 0.1869 0.077 Uiso 1 1 calc R U . . .
H158 H 0.4648 0.2016 0.1568 0.077 Uiso 1 1 calc R U . . .
C49 C 0.47112(19) 0.18179(18) 0.21293(18) 0.0825(15) Uani 1 1 d D U . . .
H159 H 0.4595 0.1892 0.2382 0.099 Uiso 1 1 calc R U . . .
H160 H 0.4983 0.1911 0.2120 0.099 Uiso 1 1 calc R U . . .
C50 C 0.4688(2) 0.13696(19) 0.2062(2) 0.1009(18) Uani 1 1 d D U . . .
H161 H 0.4928 0.1275 0.1936 0.121 Uiso 1 1 calc R U . . .
H162 H 0.4654 0.1232 0.2312 0.121 Uiso 1 1 calc R U . . .
C51 C 0.43669(17) 0.13045(16) 0.1820(2) 0.0863(16) Uani 1 1 d D U . . .
H163 H 0.4175 0.1139 0.1956 0.104 Uiso 1 1 calc R U . . .
H164 H 0.4451 0.1168 0.1581 0.104 Uiso 1 1 calc R U . . .
O6 O 0.23347(10) 0.10535(9) 0.15470(9) 0.0612(8) Uani 1 1 d D U . . .
C52 C 0.21230(17) 0.13125(16) 0.13012(15) 0.0707(14) Uani 1 1 d D U . . .
H95 H 0.2300 0.1469 0.1138 0.085 Uiso 1 1 calc R U . . .
H96 H 0.1955 0.1488 0.1455 0.085 Uiso 1 1 calc R U . . .
C53 C 0.18895(19) 0.10424(19) 0.10633(18) 0.0861(17) Uani 1 1 d D U . . .
H97 H 0.1644 0.0973 0.1196 0.103 Uiso 1 1 calc R U . . .
H98 H 0.1828 0.1157 0.0807 0.103 Uiso 1 1 calc R U . . .
C54 C 0.2300(2) 0.06688(16) 0.13916(17) 0.0818(16) Uani 1 1 d D U . . .
H99 H 0.2558 0.0543 0.1375 0.098 Uiso 1 1 calc R U . . .
H100 H 0.2130 0.0508 0.1559 0.098 Uiso 1 1 calc R U . . .
C55 C 0.2138(2) 0.0709(2) 0.10234(19) 0.0950(19) Uani 1 1 d D U . . .
H101 H 0.1987 0.0476 0.0951 0.114 Uiso 1 1 calc R U . . .
H102 H 0.2342 0.0755 0.0826 0.114 Uiso 1 1 calc R U . . .

loop_
_atom_site_aniso_label
_atom_site_aniso_U_11
_atom_site_aniso_U_22
_atom_site_aniso_U_33
_atom_site_aniso_U_23
_atom_site_aniso_U_13
_atom_site_aniso_U_12
Zr1 0.0460(3) 0.0430(3) 0.0519(3) 0.00185(17) 0.00211(18) 0.00242(17)
O1 0.0521(17) 0.0466(16) 0.0636(19) 0.0039(14) -0.0032(14) 0.0030(14)
O2 0.0496(17) 0.0496(17) 0.0660(19) 0.0147(14) -0.0084(14) 0.0012(14)
O3 0.0592(19) 0.0556(18) 0.0581(19) 0.0019(15) 0.0069(15) 0.0091(15)
N1 0.054(2) 0.055(2) 0.063(2) 0.0011(19) 0.0053(19) 0.0008(18)
N2 0.0402(18) 0.050(2) 0.049(2) 0.0005(16) -0.0008(16) 0.0070(15)
N3 0.055(2) 0.052(2) 0.058(2) 0.0075(17) 0.0045(18) 0.0043(17)
C1 0.042(2) 0.043(2) 0.054(2) -0.0012(18) -0.0008(18) 0.0033(17)
Na1 0.0520(10) 0.0552(10) 0.0690(12) 0.0063(9) 0.0062(8) 0.0002(8)
C2 0.053(2) 0.048(2) 0.054(3) -0.002(2) -0.003(2) 0.0062(19)
C3 0.055(2) 0.042(2) 0.058(3) 0.0002(19) 0.001(2) 0.0047(19)
C4 0.056(3) 0.048(2) 0.066(3) -0.004(2) -0.003(2) 0.009(2)
C5 0.065(3) 0.043(2) 0.056(3) -0.001(2) 0.003(2) 0.004(2)
C6 0.064(3) 0.048(2) 0.057(3) 0.004(2) 0.002(2) -0.006(2)
C7 0.055(3) 0.044(2) 0.053(2) 0.0035(19) 0.000(2) -0.0027(19)
C8 0.060(3) 0.054(3) 0.062(3) 0.006(2) -0.002(2) -0.005(2)
C9 0.063(3) 0.093(4) 0.074(3) 0.011(3) -0.008(3) -0.024(3)
C10 0.053(3) 0.064(3) 0.112(5) 0.008(3) 0.007(3) 0.001(2)
C11 0.066(3) 0.063(3) 0.094(4) 0.016(3) 0.008(3) -0.012(3)
C12 0.077(3) 0.058(3) 0.062(3) 0.006(3) -0.006(3) 0.005(3)
C13 0.081(5) 0.067(4) 0.061(3) 0.008(3) -0.007(3) 0.004(4)
C14 0.077(4) 0.060(3) 0.065(4) 0.007(3) -0.002(4) 0.010(3)
C15 0.079(3) 0.060(4) 0.063(4) 0.005(3) -0.011(3) 0.013(3)
C512 0.077(4) 0.061(4) 0.063(4) 0.004(3) -0.006(4) 0.005(4)
C513 0.076(6) 0.065(5) 0.063(5) 0.005(4) -0.006(5) 0.004(5)
C514 0.080(5) 0.064(5) 0.067(6) 0.005(5) -0.002(5) 0.007(4)
C515 0.077(5) 0.063(5) 0.066(5) 0.004(5) -0.006(5) 0.007(4)
C16 0.051(2) 0.048(2) 0.062(3) 0.001(2) 0.003(2) 0.0044(19)
C17 0.047(2) 0.048(2) 0.054(2) -0.0002(19) 0.0009(19) 0.0018(18)
C18 0.053(3) 0.048(2) 0.066(3) 0.002(2) 0.004(2) 0.004(2)
C19 0.058(3) 0.059(3) 0.065(3) 0.005(2) -0.005(2) -0.003(2)
C20 0.059(3) 0.058(3) 0.073(3) -0.007(2) -0.011(2) 0.006(2)
C21 0.061(3) 0.047(2) 0.071(3) 0.006(2) -0.007(2) 0.001(2)
C22 0.060(3) 0.051(3) 0.070(3) -0.003(3) 0.004(3) 0.001(3)
C23 0.057(4) 0.055(4) 0.068(4) 0.003(3) 0.010(3) -0.002(3)
C24 0.071(4) 0.056(3) 0.076(5) -0.006(4) 0.000(4) 0.000(3)
C25 0.062(4) 0.055(4) 0.066(4) 0.003(3) 0.001(3) 0.003(3)
C522 0.062(4) 0.053(4) 0.069(4) 0.001(4) 0.005(3) -0.001(4)
C523 0.058(5) 0.056(5) 0.070(5) 0.001(4) 0.009(4) -0.003(5)
C524 0.072(5) 0.059(5) 0.076(5) -0.003(5) 0.004(5) 0.000(5)
C525 0.064(5) 0.055(5) 0.068(5) 0.003(5) 0.010(4) -0.001(5)
C26 0.088(4) 0.073(4) 0.098(4) 0.008(4) -0.037(4) 0.000(3)
C27A 0.100(5) 0.078(4) 0.112(5) 0.011(4) -0.044(5) 0.013(4)
C28A 0.081(5) 0.087(5) 0.093(6) 0.007(5) -0.034(4) 0.000(4)
C29A 0.095(5) 0.095(5) 0.104(5) 0.016(5) -0.030(4) 0.002(4)
C526 0.089(4) 0.075(4) 0.099(4) 0.007(4) -0.037(4) 0.001(4)
C27B 0.100(6) 0.090(5) 0.112(6) 0.005(5) -0.043(5) -0.005(4)
C28B 0.094(5) 0.086(5) 0.102(5) 0.013(5) -0.036(4) 0.007(4)
C29B 0.082(6) 0.083(5) 0.104(6) 0.019(5) -0.034(5) 0.011(5)
C30 0.048(2) 0.046(2) 0.073(3) -0.001(2) -0.001(2) -0.0076(19)
C31 0.049(2) 0.039(2) 0.076(3) -0.015(2) 0.008(2) -0.0038(18)
C32 0.060(3) 0.050(3) 0.068(3) -0.011(2) 0.012(2) -0.001(2)
C33 0.063(3) 0.042(2) 0.085(4) -0.013(2) 0.016(3) -0.004(2)
C34 0.046(3) 0.045(2) 0.107(4) -0.007(3) 0.008(3) -0.004(2)
C35 0.048(3) 0.047(2) 0.080(3) -0.001(2) 0.004(2) 0.005(2)
C36 0.070(3) 0.056(3) 0.073(3) -0.013(2) 0.017(3) -0.003(2)
C37 0.088(4) 0.063(3) 0.075(4) 0.003(3) 0.014(3) -0.003(3)
C38 0.112(5) 0.074(4) 0.072(4) -0.015(3) 0.032(3) 0.004(3)
C39 0.089(4) 0.073(4) 0.064(3) -0.007(3) 0.013(3) -0.001(3)
C40 0.060(3) 0.051(3) 0.110(4) -0.002(3) 0.013(3) 0.012(3)
C41 0.076(4) 0.054(3) 0.115(5) -0.006(3) 0.010(4) 0.020(3)
C42 0.066(4) 0.065(4) 0.123(5) 0.001(4) 0.017(4) 0.009(3)
C43 0.064(4) 0.060(4) 0.111(5) 0.004(3) 0.002(4) 0.019(3)
C540 0.063(4) 0.053(4) 0.112(5) -0.001(4) 0.011(4) 0.014(4)
C541 0.068(5) 0.062(5) 0.113(5) 0.001(4) 0.013(5) 0.014(4)
C542 0.061(5) 0.055(5) 0.113(6) 0.004(5) 0.006(5) 0.014(4)
C543 0.065(5) 0.056(4) 0.111(6) 0.003(5) 0.009(5) 0.016(4)
O4 0.071(2) 0.0586(19) 0.070(2) 0.0113(16) 0.0108(17) 0.0057(16)
C44 0.072(3) 0.067(3) 0.064(3) 0.001(2) -0.006(2) 0.008(2)
C45 0.065(3) 0.062(3) 0.133(5) 0.018(3) -0.031(3) -0.011(2)
C46 0.081(4) 0.119(5) 0.075(4) 0.040(3) -0.008(3) -0.030(3)
C47 0.083(4) 0.070(3) 0.071(3) 0.000(3) 0.023(3) -0.011(3)
O5 0.0501(17) 0.0575(18) 0.085(2) -0.0015(16) 0.0024(16) -0.0028(14)
C48 0.059(3) 0.058(2) 0.075(3) -0.001(2) 0.010(2) -0.008(2)
C49 0.084(3) 0.083(3) 0.080(3) 0.001(3) -0.011(3) -0.015(3)
C50 0.093(4) 0.086(3) 0.124(4) 0.004(3) -0.034(3) -0.007(3)
C51 0.070(3) 0.063(3) 0.125(4) 0.003(3) -0.020(3) 0.002(2)
O6 0.069(2) 0.0522(18) 0.062(2) -0.0002(15) -0.0113(16) -0.0016(16)
C52 0.077(3) 0.076(3) 0.059(3) -0.003(3) -0.021(3) 0.010(3)
C53 0.078(4) 0.100(4) 0.080(4) 0.008(3) -0.012(3) -0.004(3)
C54 0.107(5) 0.062(3) 0.076(4) -0.010(3) -0.014(3) -0.013(3)
C55 0.104(5) 0.093(4) 0.089(4) -0.016(4) -0.015(4) -0.009(4)

loop_
_atom_type_symbol
_atom_type_description
_atom_type_scat_dispersion_real
_atom_type_scat_dispersion_imag
_atom_type_scat_source
C C 0.0033 0.0016 'International Tables Vol C Tables 4.2.6.8 and 6.1.1.4'
H H 0.0000 0.0000 'International Tables Vol C Tables 4.2.6.8 and 6.1.1.4'
O O 0.0106 0.0060 'International Tables Vol C Tables 4.2.6.8 and 6.1.1.4'
N N 0.0061 0.0033 'International Tables Vol C Tables 4.2.6.8 and 6.1.1.4'
Na Na 0.0362 0.0249 'International Tables Vol C Tables 4.2.6.8 and 6.1.1.4'
Zr Zr -2.9673 0.5597 'International Tables Vol C Tables 4.2.6.8 and 6.1.1.4'

loop_
_geom_angle_atom_site_label_1
_geom_angle_atom_site_label_2
_geom_angle_atom_site_label_3
_geom_angle
_geom_angle_site_symmetry_1
_geom_angle_site_symmetry_3
O2 Zr1 O1 127.47(13) . .
O2 Zr1 O3 115.79(13) . .
O1 Zr1 O3 95.23(13) . .
O2 Zr1 N1 83.28(13) . .
O1 Zr1 N1 86.44(13) . .
O3 Zr1 N1 152.94(13) . .
O2 Zr1 C1 73.95(13) . .
O1 Zr1 C1 74.07(13) . .
O3 Zr1 C1 76.06(14) . .
N1 Zr1 C1 129.81(15) . .
O2 Zr1 O6 77.56(12) . .
O1 Zr1 O6 152.48(12) . .
O3 Zr1 O6 80.53(13) . .
N1 Zr1 O6 85.60(13) . .
C1 Zr1 O6 129.83(13) . .
O2 Zr1 N3 148.72(12) . 23
O1 Zr1 N3 75.35(13) . 23
O3 Zr1 N3 77.66(13) . 23
N1 Zr1 N3 76.66(13) . 23
C1 Zr1 N3 137.17(14) . 23
O6 Zr1 N3 77.19(12) . 23
O2 Zr1 Na1 160.18(9) . .
O1 Zr1 Na1 49.97(10) . .
O3 Zr1 Na1 51.34(10) . .
N1 Zr1 Na1 114.54(10) . .
C1 Zr1 Na1 87.37(11) . .
O6 Zr1 Na1 111.00(9) . .
N3 Zr1 Na1 49.87(10) 23 .
C17 O1 Zr1 124.4(3) . .
C17 O1 Na1 106.9(2) . .
Zr1 O1 Na1 91.87(12) . .
C2 O2 Zr1 125.8(3) . .
C31 O3 Zr1 121.9(3) . .
C31 O3 Na1 106.0(2) . .
Zr1 O3 Na1 90.31(12) . .
N2 N1 Zr1 154.7(3) . .
N3 N2 N1 178.9(5) . .
N2 N3 Zr1 135.7(3) . 21
N2 N3 Na1 135.7(3) . 21
Zr1 N3 Na1 83.37(13) 21 21
C16 C1 C30 110.4(3) . .
C16 C1 C3 112.8(4) . .
C30 C1 C3 112.3(3) . .
C16 C1 Zr1 107.6(3) . .
C30 C1 Zr1 105.5(3) . .
C3 C1 Zr1 107.8(3) . .
O4 Na1 O5 94.16(14) . .
O4 Na1 O1 134.03(13) . .
O5 Na1 O1 112.94(14) . .
O4 Na1 N3 87.54(14) . 23
O5 Na1 N3 178.27(15) . 23
O1 Na1 N3 65.53(12) . 23
O4 Na1 O3 131.57(14) . .
O5 Na1 O3 112.17(12) . .
O1 Na1 O3 72.51(11) . .
N3 Na1 O3 66.78(12) 23 .
O4 Na1 Zr1 134.26(11) . .
O5 Na1 Zr1 131.55(11) . .
O1 Na1 Zr1 38.16(7) . .
N3 Na1 Zr1 46.77(9) 23 .
O3 Na1 Zr1 38.35(7) . .
O2 C2 C3 116.1(4) . .
O2 C2 C7 122.2(4) . .
C3 C2 C7 121.7(4) . .
C4 C3 C2 117.6(4) . .
C4 C3 C1 127.1(4) . .
C2 C3 C1 115.4(4) . .
C3 C4 C5 123.0(5) . .
C6 C5 C4 117.3(4) . .
C6 C5 C12 118.6(5) . .
C4 C5 C12 124.0(6) . .
C6 C5 C512 123.1(9) . .
C4 C5 C512 119.4(9) . .
C5 C6 C7 123.5(4) . .
C6 C7 C2 116.9(4) . .
C6 C7 C8 121.7(4) . .
C2 C7 C8 121.4(4) . .
C10 C8 C7 109.9(4) . .
C10 C8 C9 110.3(5) . .
C7 C8 C9 110.4(4) . .
C10 C8 C11 106.7(4) . .
C7 C8 C11 112.0(4) . .
C9 C8 C11 107.4(4) . .
C5 C12 C13 110.4(11) . .
C5 C12 C15 112.4(12) . .
C13 C12 C15 107.1(12) . .
C5 C12 C14 111.5(12) . .
C13 C12 C14 109.1(12) . .
C15 C12 C14 106.2(11) . .
C513 C512 C514 112(2) . .
C513 C512 C515 112(2) . .
C514 C512 C515 112(2) . .
C513 C512 C5 105(3) . .
C514 C512 C5 108(3) . .
C515 C512 C5 107(3) . .
C21 C16 C17 116.4(4) . .
C21 C16 C1 126.8(4) . .
C17 C16 C1 116.8(4) . .
O1 C17 C16 115.6(4) . .
O1 C17 C18 121.2(4) . .
C16 C17 C18 123.2(4) . .
C19 C18 C17 116.1(4) . .
C19 C18 C522 121.1(8) . .
C17 C18 C522 122.4(8) . .
C19 C18 C22 121.9(5) . .
C17 C18 C22 122.1(5) . .
C18 C19 C20 123.2(5) . .
C21 C20 C19 118.0(5) . .
C21 C20 C526 120.6(7) . .
C19 C20 C526 121.3(7) . .
C21 C20 C26 122.3(6) . .
C19 C20 C26 119.6(6) . .
C20 C21 C16 123.0(5) . .
C25 C22 C24 108.1(11) . .
C25 C22 C23 111.0(12) . .
C24 C22 C23 108.0(11) . .
C25 C22 C18 106.7(11) . .
C24 C22 C18 111.7(11) . .
C23 C22 C18 111.4(13) . .
C18 C522 C524 112(2) . .
C18 C522 C525 111(2) . .
C524 C522 C525 109(2) . .
C18 C522 C523 107(2) . .
C524 C522 C523 108(2) . .
C525 C522 C523 109(2) . .
C20 C26 C29A 105.9(10) . .
C20 C26 C28A 112.4(10) . .
C29A C26 C28A 109.1(10) . .
C20 C26 C27A 113.8(10) . .
C29A C26 C27A 109.0(10) . .
C28A C26 C27A 106.5(10) . .
C20 C526 C27B 114.7(12) . .
C20 C526 C28B 107.4(11) . .
C27B C526 C28B 109.4(12) . .
C20 C526 C29B 110.5(12) . .
C27B C526 C29B 107.5(11) . .
C28B C526 C29B 107.1(11) . .
C31 C30 C35 118.7(5) . .
C31 C30 C1 117.6(4) . .
C35 C30 C1 123.6(4) . .
O3 C31 C30 117.4(4) . .
O3 C31 C32 120.8(5) . .
C30 C31 C32 121.8(4) . .
C33 C32 C31 116.4(5) . .
C33 C32 C36 121.3(4) . .
C31 C32 C36 122.2(4) . .
C34 C33 C32 123.7(5) . .
C33 C34 C35 117.8(5) . .
C33 C34 C540 115.0(7) . .
C35 C34 C540 127.1(8) . .
C33 C34 C40 124.1(6) . .
C35 C34 C40 118.1(6) . .
C30 C35 C34 121.5(5) . .
C32 C36 C39 111.9(4) . .
C32 C36 C37 110.7(4) . .
C39 C36 C37 108.0(5) . .
C32 C36 C38 112.4(5) . .
C39 C36 C38 107.1(4) . .
C37 C36 C38 106.4(4) . .
C42 C40 C41 109.4(8) . .
C42 C40 C43 108.7(8) . .
C41 C40 C43 106.3(7) . .
C42 C40 C34 108.7(7) . .
C41 C40 C34 107.5(7) . .
C43 C40 C34 116.1(7) . .
C34 C540 C543 107.5(12) . .
C34 C540 C542 107.7(12) . .
C543 C540 C542 108.4(12) . .
C34 C540 C541 118.4(14) . .
C543 C540 C541 107.6(12) . .
C542 C540 C541 107.0(12) . .
C44 O4 C47 108.5(4) . .
C44 O4 Na1 128.2(3) . .
C47 O4 Na1 123.3(3) . .
O4 C44 C45 105.7(4) . .
C44 C45 C46 100.3(4) . .
C47 C46 C45 103.0(4) . .
C46 C47 O4 106.9(5) . .
C48 O5 C51 106.1(4) . .
C48 O5 Na1 129.4(3) . .
C51 O5 Na1 120.6(3) . .
O5 C48 C49 105.2(4) . .
C48 C49 C50 102.5(5) . .
C51 C50 C49 106.7(5) . .
C50 C51 O5 109.1(5) . .
C54 O6 C52 108.2(4) . .
C54 O6 Zr1 121.7(3) . .
C52 O6 Zr1 128.5(3) . .
O6 C52 C53 102.3(4) . .
C55 C53 C52 103.4(5) . .
C55 C54 O6 106.4(5) . .
C54 C55 C53 103.3(5) . .

loop_
_geom_bond_atom_site_label_1
_geom_bond_atom_site_label_2
_geom_bond_distance
_geom_bond_site_symmetry_2
Zr1 O2 2.026(3) .
Zr1 O1 2.052(3) .
Zr1 O3 2.060(3) .
Zr1 N1 2.327(4) .
Zr1 C1 2.389(4) .
Zr1 O6 2.395(3) .
Zr1 N3 2.435(4) 23
Zr1 Na1 3.3193(18) .
O1 C17 1.383(5) .
O1 Na1 2.543(4) .
O2 C2 1.375(5) .
O3 C31 1.386(5) .
O3 Na1 2.592(4) .
N1 N2 1.174(5) .
N2 N3 1.168(5) .
N3 Zr1 2.435(4) 21
N3 Na1 2.555(4) 21
C1 C16 1.511(6) .
C1 C30 1.544(6) .
C1 C3 1.538(6) .
Na1 O4 2.316(4) .
Na1 O5 2.331(4) .
Na1 N3 2.555(4) 23
C2 C3 1.402(6) .
C2 C7 1.413(6) .
C3 C4 1.389(6) .
C4 C5 1.389(7) .
C5 C6 1.386(7) .
C5 C12 1.52(3) .
C5 C512 1.62(7) .
C6 C7 1.389(6) .
C7 C8 1.550(6) .
C8 C10 1.524(7) .
C8 C9 1.533(7) .
C8 C11 1.541(7) .
C12 C13 1.527(14) .
C12 C15 1.543(14) .
C12 C14 1.542(13) .
C512 C513 1.58(3) .
C512 C514 1.58(3) .
C512 C515 1.59(3) .
C16 C21 1.395(6) .
C16 C17 1.408(6) .
C17 C18 1.409(6) .
C18 C19 1.394(7) .
C18 C522 1.53(5) .
C18 C22 1.55(3) .
C19 C20 1.388(7) .
C20 C21 1.381(7) .
C20 C526 1.53(2) .
C20 C26 1.558(19) .
C22 C25 1.517(14) .
C22 C24 1.538(14) .
C22 C23 1.527(14) .
C522 C524 1.56(3) .
C522 C525 1.56(2) .
C522 C523 1.57(2) .
C26 C29A 1.502(12) .
C26 C28A 1.533(12) .
C26 C27A 1.527(12) .
C526 C27B 1.511(13) .
C526 C28B 1.512(13) .
C526 C29B 1.540(13) .
C30 C31 1.395(7) .
C30 C35 1.394(6) .
C31 C32 1.421(6) .
C32 C33 1.391(7) .
C32 C36 1.523(7) .
C33 C34 1.387(8) .
C34 C35 1.398(7) .
C34 C540 1.51(2) .
C34 C40 1.557(13) .
C36 C39 1.540(8) .
C36 C37 1.536(7) .
C36 C38 1.557(7) .
C40 C42 1.532(10) .
C40 C41 1.555(10) .
C40 C43 1.551(11) .
C540 C543 1.544(14) .
C540 C542 1.546(14) .
C540 C541 1.557(14) .
O4 C44 1.452(6) .
O4 C47 1.484(6) .
C44 C45 1.492(7) .
C45 C46 1.594(9) .
C46 C47 1.439(8) .
O5 C48 1.450(5) .
O5 C51 1.480(6) .
C48 C49 1.491(7) .
C49 C50 1.564(8) .
C50 C51 1.401(7) .
O6 C54 1.434(6) .
O6 C52 1.430(6) .
C52 C53 1.478(7) .
C53 C55 1.439(9) .
C54 C55 1.392(7) .

loop_
_geom_torsion_atom_site_label_1
_geom_torsion_atom_site_label_2
_geom_torsion_atom_site_label_3
_geom_torsion_atom_site_label_4
_geom_torsion
Zr1 O2 C2 C3 -11.1(5)
Zr1 O2 C2 C7 168.3(3)
O2 C2 C3 C4 -177.1(4)
C7 C2 C3 C4 3.5(7)
O2 C2 C3 C1 3.2(6)
C7 C2 C3 C1 -176.2(4)
C16 C1 C3 C4 -57.2(6)
C30 C1 C3 C4 68.3(6)
Zr1 C1 C3 C4 -175.9(4)
C16 C1 C3 C2 122.4(4)
C30 C1 C3 C2 -112.0(4)
Zr1 C1 C3 C2 3.7(5)
C2 C3 C4 C5 -2.0(7)
C1 C3 C4 C5 177.7(4)
C3 C4 C5 C6 -0.3(7)
C3 C4 C5 C12 -175.3(6)
C3 C4 C5 C512 -175.0(9)
C4 C5 C6 C7 1.1(7)
C12 C5 C6 C7 176.4(6)
C512 C5 C6 C7 175.6(10)
C5 C6 C7 C2 0.3(7)
C5 C6 C7 C8 -178.9(4)
O2 C2 C7 C6 178.0(4)
C3 C2 C7 C6 -2.7(7)
O2 C2 C7 C8 -2.9(7)
C3 C2 C7 C8 176.5(4)
C6 C7 C8 C10 123.6(5)
C2 C7 C8 C10 -55.6(6)
C6 C7 C8 C9 -114.6(5)
C2 C7 C8 C9 66.3(6)
C6 C7 C8 C11 5.1(6)
C2 C7 C8 C11 -174.0(4)
C6 C5 C12 C13 -66.4(9)
C4 C5 C12 C13 108.6(8)
C6 C5 C12 C15 174.2(7)
C4 C5 C12 C15 -10.8(10)
C6 C5 C12 C14 55.0(10)
C4 C5 C12 C14 -130.0(8)
C6 C5 C512 C513 -84.0(15)
C4 C5 C512 C513 90.4(14)
C6 C5 C512 C514 36.1(16)
C4 C5 C512 C514 -149.6(13)
C6 C5 C512 C515 156.8(12)
C4 C5 C512 C515 -28.9(17)
C30 C1 C16 C21 -72.1(6)
C3 C1 C16 C21 54.5(6)
Zr1 C1 C16 C21 173.2(4)
C30 C1 C16 C17 107.4(4)
C3 C1 C16 C17 -126.1(4)
Zr1 C1 C16 C17 -7.3(5)
Zr1 O1 C17 C16 11.5(5)
Na1 O1 C17 C16 -92.9(4)
Zr1 O1 C17 C18 -168.5(3)
Na1 O1 C17 C18 87.1(4)
C21 C16 C17 O1 178.6(4)
C1 C16 C17 O1 -0.9(6)
C21 C16 C17 C18 -1.4(7)
C1 C16 C17 C18 179.1(4)
O1 C17 C18 C19 179.5(4)
C16 C17 C18 C19 -0.5(7)
O1 C17 C18 C522 7.8(11)
C16 C17 C18 C522 -172.2(9)
O1 C17 C18 C22 -1.0(8)
C16 C17 C18 C22 179.0(6)
C17 C18 C19 C20 1.6(7)
C522 C18 C19 C20 173.4(9)
C22 C18 C19 C20 -177.9(6)
C18 C19 C20 C21 -0.7(8)
C18 C19 C20 C526 -179.3(8)
C18 C19 C20 C26 179.2(7)
C19 C20 C21 C16 -1.5(8)
C526 C20 C21 C16 177.2(8)
C26 C20 C21 C16 178.7(7)
C17 C16 C21 C20 2.4(7)
C1 C16 C21 C20 -178.1(5)
C19 C18 C22 C25 -106.3(8)
C17 C18 C22 C25 74.2(10)
C19 C18 C22 C24 11.6(10)
C17 C18 C22 C24 -167.9(7)
C19 C18 C22 C23 132.4(7)
C17 C18 C22 C23 -47.0(10)
C19 C18 C522 C524 0.3(15)
C17 C18 C522 C524 171.5(11)
C19 C18 C522 C525 -122.7(12)
C17 C18 C522 C525 48.6(16)
C19 C18 C522 C523 118.7(11)
C17 C18 C522 C523 -70.0(14)
C21 C20 C26 C29A -111.1(9)
C19 C20 C26 C29A 69.1(10)
C21 C20 C26 C28A 129.8(9)
C19 C20 C26 C28A -50.0(12)
C21 C20 C26 C27A 8.7(13)
C19 C20 C26 C27A -171.2(8)
C21 C20 C526 C27B 167.4(10)
C19 C20 C526 C27B -13.9(14)
C21 C20 C526 C28B -70.7(12)
C19 C20 C526 C28B 107.9(10)
C21 C20 C526 C29B 45.8(13)
C19 C20 C526 C29B -135.6(9)
C16 C1 C30 C31 -109.1(4)
C3 C1 C30 C31 124.1(4)
Zr1 C1 C30 C31 6.9(4)
C16 C1 C30 C35 67.4(5)
C3 C1 C30 C35 -59.4(5)
Zr1 C1 C30 C35 -176.6(4)
Zr1 O3 C31 C30 -11.0(5)
Na1 O3 C31 C30 89.7(4)
Zr1 O3 C31 C32 170.8(3)
Na1 O3 C31 C32 -88.5(4)
C35 C30 C31 O3 -175.6(4)
C1 C30 C31 O3 1.1(6)
C35 C30 C31 C32 2.6(7)
C1 C30 C31 C32 179.2(4)
O3 C31 C32 C33 175.8(4)
C30 C31 C32 C33 -2.3(7)
O3 C31 C32 C36 -1.7(7)
C30 C31 C32 C36 -179.8(4)
C31 C32 C33 C34 -0.1(7)
C36 C32 C33 C34 177.4(5)
C32 C33 C34 C35 2.2(7)
C32 C33 C34 C540 -174.2(7)
C32 C33 C34 C40 -176.9(6)
C31 C30 C35 C34 -0.4(7)
C1 C30 C35 C34 -176.8(4)
C33 C34 C35 C30 -2.0(7)
C540 C34 C35 C30 174.0(8)
C40 C34 C35 C30 177.2(5)
C33 C32 C36 C39 123.0(5)
C31 C32 C36 C39 -59.6(6)
C33 C32 C36 C37 -116.4(5)
C31 C32 C36 C37 61.0(6)
C33 C32 C36 C38 2.5(7)
C31 C32 C36 C38 179.8(5)
C33 C34 C40 C42 59.7(9)
C35 C34 C40 C42 -119.5(7)
C33 C34 C40 C41 -58.6(8)
C35 C34 C40 C41 122.2(6)
C33 C34 C40 C43 -177.5(6)
C35 C34 C40 C43 3.4(9)
C33 C34 C540 C543 -133.7(9)
C35 C34 C540 C543 50.3(13)
C33 C34 C540 C542 109.7(10)
C35 C34 C540 C542 -66.3(12)
C33 C34 C540 C541 -11.7(13)
C35 C34 C540 C541 172.3(8)
C47 O4 C44 C45 -19.4(6)
Na1 O4 C44 C45 162.7(4)
O4 C44 C45 C46 34.8(5)
C44 C45 C46 C47 -38.8(6)
C45 C46 C47 O4 28.0(6)
C44 O4 C47 C46 -6.7(6)
Na1 O4 C47 C46 171.3(4)
C51 O5 C48 C49 -31.1(6)
Na1 O5 C48 C49 126.1(4)
O5 C48 C49 C50 31.1(6)
C48 C49 C50 C51 -20.1(8)
C49 C50 C51 O5 1.7(8)
C48 O5 C51 C50 18.3(7)
Na1 O5 C51 C50 -141.4(5)
C54 O6 C52 C53 13.9(6)
Zr1 O6 C52 C53 179.5(4)
O6 C52 C53 C55 -33.3(6)
C52 O6 C54 C55 11.3(7)
Zr1 O6 C54 C55 -155.5(4)
O6 C54 C55 C53 -32.5(7)
C52 C53 C55 C54 41.1(7)
